data_7235348
loop_
_publ_author_name
'H\"orner, Anna'
'Volz, Daniel'
'Hagendorn, Tobias'
'F\"urniss, Daniel'
'Greb, Lutz'
'R\"onicke, Franziska'
'Nieger, Martin'
'Schepers, Ute'
'Br\"ase, Stefan'

_publ_section_title
;
 Switchable fluorescence by click reaction of a novel azidocarbazole dye
;
_journal_issue 23
_journal_name_full 'RSC Adv.'
_journal_page_first 11528
_journal_paper_doi 10.1039/C3RA47964A
_journal_volume 4
_journal_year 2014
_chemical_formula_moiety 'C26 H18 N4'
_chemical_formula_sum 'C26 H18 N4'
_chemical_formula_weight 386.44
_chemical_name_systematic
; 
 9-(4-(4-phenyl-1H-1,2,3-triazol-1-yl)phnyl)-9H-carbazole 
;
_space_group_IT_number 14
_space_group_name_Hall '-P 2ybc'
_space_group_name_H-M_alt 'P 1 21/c 1'
_symmetry_cell_setting monoclinic
_symmetry_space_group_name_H-M 'P 1 21/c 1'
_atom_sites_solution_hydrogens geom
_atom_sites_solution_primary direct
_atom_sites_solution_secondary difmap
_audit_creation_method SHELXL-97
_cell_angle_alpha 90.00
_cell_angle_beta 98.81(1)
_cell_angle_gamma 90.00
_cell_formula_units_Z 4
_cell_length_a 9.171(1)
_cell_length_b 12.808(1)
_cell_length_c 16.593(2)
_cell_measurement_reflns_used 141
_cell_measurement_temperature 123(2)
_cell_measurement_theta_max 25
_cell_measurement_theta_min 1
_cell_volume 1926.1(4)
_computing_cell_refinement EVALCCD
_computing_data_collection Collect
_computing_data_reduction EVALCCD
_computing_molecular_graphics XP
_computing_publication_material 'SHELXL-97 (Sheldrick, 1997)'
_computing_structure_refinement 'SHELXL-97 (Sheldrick, 1997)'
_computing_structure_solution 'SHELXS-97 (Sheldrick, 1990)'
_diffrn_ambient_temperature 123(2)
_diffrn_measured_fraction_theta_full 0.994
_diffrn_measured_fraction_theta_max 0.994
_diffrn_measurement_device_type 'Bruker-Nonius KappaCCD'
_diffrn_measurement_method 'rotation in phi and omega, 2 deg.'
_diffrn_radiation_monochromator graphite
_diffrn_radiation_source 'fine-focus sealed tube'
_diffrn_radiation_type MoK\a
_diffrn_radiation_wavelength 0.71073
_diffrn_reflns_av_R_equivalents 0.0403
_diffrn_reflns_av_sigmaI/netI 0.0538
_diffrn_reflns_limit_h_max 11
_diffrn_reflns_limit_h_min -11
_diffrn_reflns_limit_k_max 14
_diffrn_reflns_limit_k_min -16
_diffrn_reflns_limit_l_max 21
_diffrn_reflns_limit_l_min -21
_diffrn_reflns_number 14210
_diffrn_reflns_theta_full 27.48
_diffrn_reflns_theta_max 27.48
_diffrn_reflns_theta_min 2.95
_exptl_absorpt_coefficient_mu 0.081
_exptl_absorpt_correction_T_max 0.9970
_exptl_absorpt_correction_T_min 0.8077
_exptl_absorpt_correction_type multi-scan
_exptl_absorpt_process_details 'SADABS (Sheldrick, 2008)'
_exptl_crystal_colour 'pale yellow'
_exptl_crystal_density_diffrn 1.333
_exptl_crystal_density_meas ?
_exptl_crystal_density_method 'not measured'
_exptl_crystal_description plates
_exptl_crystal_F_000 808
_exptl_crystal_size_max 0.32
_exptl_crystal_size_mid 0.28
_exptl_crystal_size_min 0.08
_refine_diff_density_max 0.268
_refine_diff_density_min -0.274
_refine_diff_density_rms 0.049
_refine_ls_extinction_method none
_refine_ls_goodness_of_fit_ref 1.046
_refine_ls_hydrogen_treatment constr
_refine_ls_matrix_type full
_refine_ls_number_parameters 282
_refine_ls_number_reflns 4391
_refine_ls_number_restraints 0
_refine_ls_restrained_S_all 1.046
_refine_ls_R_factor_all 0.0860
_refine_ls_R_factor_gt 0.0497
_refine_ls_shift/su_max 0.000
_refine_ls_shift/su_mean 0.000
_refine_ls_structure_factor_coef Fsqd
_refine_ls_weighting_details 'calc w=1/[\s^2^(Fo^2^)+(0.0448P)^2^+0.7032P] where P=(Fo^2^+2Fc^2^)/3'
_refine_ls_weighting_scheme calc
_refine_ls_wR_factor_gt 0.0987
_refine_ls_wR_factor_ref 0.1130
_reflns_number_gt 3079
_reflns_number_total 4391
_reflns_threshold_expression >2sigma(I)
_cod_data_source_file c3ra47964a2.cif
_cod_data_source_block sb517_hy
_cod_depositor_comments
;
The following automatic conversions were performed:

data item '_exptl_crystal_density_meas' value 'none' was changed to
'?' -- the value is perceived as not measured.

Automatic conversion script
Id: cif_fix_values 6909 2019-04-08 15:41:33Z antanas 
;
_cod_original_cell_volume 1926.1(3)
_cod_original_sg_symbol_H-M 'P 21/c'
_cod_database_code 7235348

loop_
_symmetry_equiv_pos_as_xyz
'x, y, z'
'-x, y+1/2, -z+1/2'
'-x, -y, -z'
'x, -y-1/2, z-1/2'

loop_
_atom_site_label
_atom_site_type_symbol
_atom_site_fract_x
_atom_site_fract_y
_atom_site_fract_z
_atom_site_U_iso_or_equiv
_atom_site_adp_type
_atom_site_occupancy
_atom_site_symmetry_multiplicity
_atom_site_calc_flag
_atom_site_refinement_flags
N1 N 0.25707(15) 0.60903(11) 0.68188(8) 0.0190(3) Uani 1 1 d .
N2 N 0.19033(16) 0.70043(12) 0.69538(8) 0.0247(3) Uani 1 1 d .
N3 N 0.22749(17) 0.76827(12) 0.64262(8) 0.0253(3) Uani 1 1 d .
C4 C 0.31807(18) 0.72096(13) 0.59539(9) 0.0194(4) Uani 1 1 d .
C5 C 0.33752(18) 0.61930(14) 0.62046(9) 0.0210(4) Uani 1 1 d .
H5 H 0.3951 0.5673 0.5993 0.029(5) Uiso 1 1 calc R
C6 C 0.23823(17) 0.51820(13) 0.72882(9) 0.0170(3) Uani 1 1 d .
C7 C 0.35075(18) 0.44463(13) 0.74148(9) 0.0188(4) Uani 1 1 d .
H7 H 0.4384 0.4545 0.7184 0.023(5) Uiso 1 1 calc R
C8 C 0.33434(17) 0.35699(13) 0.78788(9) 0.0182(3) Uani 1 1 d .
H8 H 0.4121 0.3075 0.7983 0.021(5) Uiso 1 1 calc R
C9 C 0.20347(17) 0.34138(13) 0.81934(9) 0.0171(3) Uani 1 1 d .
C10 C 0.08990(18) 0.41415(13) 0.80469(9) 0.0187(4) Uani 1 1 d .
H10 H 0.0001 0.4027 0.8253 0.021(5) Uiso 1 1 calc R
C11 C 0.10784(17) 0.50348(13) 0.76002(9) 0.0183(4) Uani 1 1 d .
H11 H 0.0315 0.5542 0.7509 0.017(4) Uiso 1 1 calc R
N12 N 0.18743(14) 0.25095(11) 0.86639(8) 0.0183(3) Uani 1 1 d .
C13 C 0.14161(17) 0.24933(14) 0.94294(9) 0.0192(4) Uani 1 1 d .
C14 C 0.10127(18) 0.33187(14) 0.98938(9) 0.0221(4) Uani 1 1 d .
H14 H 0.1009 0.4018 0.9703 0.028(5) Uiso 1 1 calc R
C15 C 0.06158(19) 0.30796(15) 1.06481(10) 0.0250(4) Uani 1 1 d .
H15 H 0.0333 0.3627 1.0978 0.029(5) Uiso 1 1 calc R
C16 C 0.06225(19) 0.20532(16) 1.09325(10) 0.0272(4) Uani 1 1 d .
H16 H 0.0338 0.1914 1.1449 0.035(5) Uiso 1 1 calc R
C17 C 0.10387(19) 0.12364(15) 1.04718(10) 0.0244(4) Uani 1 1 d .
H17 H 0.1044 0.0540 1.0669 0.029 Uiso 1 1 calc R
C18 C 0.14524(17) 0.14530(14) 0.97090(9) 0.0198(4) Uani 1 1 d .
C19 C 0.19540(17) 0.08117(13) 0.90856(9) 0.0194(4) Uani 1 1 d .
C20 C 0.21907(18) -0.02598(14) 0.90034(10) 0.0230(4) Uani 1 1 d .
H20 H 0.2079 -0.0726 0.9435 0.028 Uiso 1 1 calc R
C21 C 0.25897(18) -0.06331(14) 0.82850(11) 0.0249(4) Uani 1 1 d .
H21 H 0.2749 -0.1360 0.8224 0.033(5) Uiso 1 1 calc R
C22 C 0.27613(17) 0.00494(14) 0.76474(10) 0.0225(4) Uani 1 1 d .
H22 H 0.3004 -0.0226 0.7153 0.024(5) Uiso 1 1 calc R
C23 C 0.25847(17) 0.11184(14) 0.77216(9) 0.0198(4) Uani 1 1 d .
H23 H 0.2729 0.1581 0.7293 0.026(5) Uiso 1 1 calc R
C24 C 0.21863(17) 0.14910(13) 0.84498(9) 0.0184(3) Uani 1 1 d .
C25 C 0.37616(18) 0.77477(13) 0.52826(9) 0.0203(4) Uani 1 1 d .
C26 C 0.3257(2) 0.87429(15) 0.50349(11) 0.0286(4) Uani 1 1 d .
H26 H 0.2551 0.9085 0.5305 0.034 Uiso 1 1 calc R
C27 C 0.3792(2) 0.92297(16) 0.43933(12) 0.0354(5) Uani 1 1 d .
H27 H 0.3453 0.9909 0.4228 0.042 Uiso 1 1 calc R
C28 C 0.4812(2) 0.87356(17) 0.39929(11) 0.0332(5) Uani 1 1 d .
H28 H 0.5162 0.9071 0.3549 0.040 Uiso 1 1 calc R
C29 C 0.5322(2) 0.77589(16) 0.42376(10) 0.0289(4) Uani 1 1 d .
H29 H 0.6031 0.7421 0.3966 0.035 Uiso 1 1 calc R
C30 C 0.47998(19) 0.72658(14) 0.48823(10) 0.0241(4) Uani 1 1 d .
H30 H 0.5157 0.6592 0.5051 0.029 Uiso 1 1 calc R

loop_
_atom_site_aniso_label
_atom_site_aniso_U_11
_atom_site_aniso_U_22
_atom_site_aniso_U_33
_atom_site_aniso_U_23
_atom_site_aniso_U_13
_atom_site_aniso_U_12
N1 0.0207(7) 0.0186(8) 0.0183(6) 0.0013(6) 0.0051(6) 0.0011(6)
N2 0.0315(8) 0.0189(8) 0.0253(7) 0.0034(6) 0.0097(6) 0.0032(7)
N3 0.0323(8) 0.0215(8) 0.0240(7) 0.0035(6) 0.0103(6) 0.0017(7)
C4 0.0183(8) 0.0200(9) 0.0197(8) 0.0004(7) 0.0026(6) -0.0008(7)
C5 0.0220(8) 0.0228(9) 0.0195(7) 0.0018(7) 0.0070(7) 0.0000(7)
C6 0.0197(8) 0.0173(9) 0.0142(7) 0.0010(6) 0.0038(6) -0.0029(7)
C7 0.0169(8) 0.0235(9) 0.0167(7) 0.0000(7) 0.0045(6) -0.0030(7)
C8 0.0181(8) 0.0189(9) 0.0177(7) -0.0004(6) 0.0024(6) 0.0016(7)
C9 0.0211(8) 0.0170(9) 0.0129(7) 0.0007(6) 0.0018(6) -0.0020(7)
C10 0.0179(8) 0.0226(9) 0.0166(7) -0.0004(6) 0.0055(6) -0.0024(7)
C11 0.0172(8) 0.0198(9) 0.0179(7) 0.0010(6) 0.0027(6) 0.0026(7)
N12 0.0212(7) 0.0183(8) 0.0162(6) 0.0020(5) 0.0058(6) 0.0007(6)
C13 0.0166(8) 0.0249(10) 0.0163(7) 0.0029(7) 0.0029(6) -0.0023(7)
C14 0.0232(8) 0.0240(10) 0.0190(8) 0.0005(7) 0.0028(7) 0.0006(7)
C15 0.0256(9) 0.0318(11) 0.0180(8) -0.0042(7) 0.0048(7) 0.0006(8)
C16 0.0275(9) 0.0381(12) 0.0166(8) 0.0031(8) 0.0057(7) -0.0055(8)
C17 0.0248(9) 0.0280(10) 0.0200(8) 0.0060(7) 0.0020(7) -0.0045(8)
C18 0.0168(8) 0.0242(9) 0.0180(7) 0.0016(7) 0.0013(6) -0.0026(7)
C19 0.0162(8) 0.0219(9) 0.0193(7) 0.0031(7) -0.0002(6) -0.0015(7)
C20 0.0206(8) 0.0219(10) 0.0252(8) 0.0049(7) -0.0001(7) -0.0007(7)
C21 0.0201(8) 0.0196(10) 0.0338(9) -0.0020(7) 0.0010(7) 0.0018(7)
C22 0.0160(8) 0.0284(10) 0.0234(8) -0.0044(7) 0.0038(7) 0.0000(7)
C23 0.0168(8) 0.0232(10) 0.0199(8) 0.0016(7) 0.0047(7) -0.0012(7)
C24 0.0148(8) 0.0204(9) 0.0193(7) 0.0011(7) 0.0007(6) -0.0011(7)
C25 0.0179(8) 0.0230(9) 0.0193(7) 0.0040(7) 0.0005(6) -0.0041(7)
C26 0.0259(9) 0.0299(11) 0.0316(9) 0.0085(8) 0.0088(8) 0.0041(8)
C27 0.0312(10) 0.0339(12) 0.0422(11) 0.0216(9) 0.0093(9) 0.0068(9)
C28 0.0262(9) 0.0435(13) 0.0309(9) 0.0183(9) 0.0074(8) 0.0007(9)
C29 0.0236(9) 0.0380(12) 0.0258(9) 0.0060(8) 0.0062(7) 0.0000(8)
C30 0.0232(9) 0.0225(10) 0.0265(8) 0.0049(7) 0.0037(7) -0.0006(7)

loop_
_atom_type_symbol
_atom_type_description
_atom_type_scat_dispersion_real
_atom_type_scat_dispersion_imag
_atom_type_scat_source
C C 0.0033 0.0016 'International Tables Vol C Tables 4.2.6.8 and 6.1.1.4'
H H 0.0000 0.0000 'International Tables Vol C Tables 4.2.6.8 and 6.1.1.4'
N N 0.0061 0.0033 'International Tables Vol C Tables 4.2.6.8 and 6.1.1.4'

loop_
_geom_angle_atom_site_label_1
_geom_angle_atom_site_label_2
_geom_angle_atom_site_label_3
_geom_angle
C5 N1 N2 110.65(14)
C5 N1 C6 128.07(14)
N2 N1 C6 121.28(13)
N3 N2 N1 106.93(13)
N2 N3 C4 109.31(14)
N3 C4 C5 108.02(14)
N3 C4 C25 123.11(15)
C5 C4 C25 128.84(15)
N1 C5 C4 105.09(15)
N1 C5 H5 127.5
C4 C5 H5 127.5
C11 C6 C7 120.95(15)
C11 C6 N1 119.91(15)
C7 C6 N1 119.14(14)
C8 C7 C6 119.55(15)
C8 C7 H7 120.2
C6 C7 H7 120.2
C7 C8 C9 119.89(15)
C7 C8 H8 120.1
C9 C8 H8 120.1
C10 C9 C8 120.19(15)
C10 C9 N12 120.38(14)
C8 C9 N12 119.43(14)
C11 C10 C9 119.95(15)
C11 C10 H10 120.0
C9 C10 H10 120.0
C6 C11 C10 119.43(15)
C6 C11 H11 120.3
C10 C11 H11 120.3
C24 N12 C13 108.66(13)
C24 N12 C9 125.61(13)
C13 N12 C9 125.72(14)
C14 C13 N12 129.38(16)
C14 C13 C18 122.06(15)
N12 C13 C18 108.54(14)
C15 C14 C13 117.37(17)
C15 C14 H14 121.3
C13 C14 H14 121.3
C14 C15 C16 121.57(17)
C14 C15 H15 119.2
C16 C15 H15 119.2
C17 C16 C15 120.82(15)
C17 C16 H16 119.6
C15 C16 H16 119.6
C16 C17 C18 118.98(17)
C16 C17 H17 120.5
C18 C17 H17 120.5
C17 C18 C13 119.18(15)
C17 C18 C19 133.67(16)
C13 C18 C19 107.14(14)
C20 C19 C24 119.29(15)
C20 C19 C18 134.11(15)
C24 C19 C18 106.58(15)
C21 C20 C19 119.21(16)
C21 C20 H20 120.4
C19 C20 H20 120.4
C20 C21 C22 120.68(17)
C20 C21 H21 119.7
C22 C21 H21 119.7
C23 C22 C21 121.43(15)
C23 C22 H22 119.3
C21 C22 H22 119.3
C22 C23 C24 117.60(15)
C22 C23 H23 121.2
C24 C23 H23 121.2
N12 C24 C23 129.11(15)
N12 C24 C19 109.08(14)
C23 C24 C19 121.72(16)
C30 C25 C26 119.09(15)
C30 C25 C4 120.47(15)
C26 C25 C4 120.44(15)
C27 C26 C25 119.77(17)
C27 C26 H26 120.1
C25 C26 H26 120.1
C28 C27 C26 120.56(18)
C28 C27 H27 119.7
C26 C27 H27 119.7
C29 C28 C27 119.97(17)
C29 C28 H28 120.0
C27 C28 H28 120.0
C28 C29 C30 119.97(17)
C28 C29 H29 120.0
C30 C29 H29 120.0
C25 C30 C29 120.63(17)
C25 C30 H30 119.7
C29 C30 H30 119.7

loop_
_geom_bond_atom_site_label_1
_geom_bond_atom_site_label_2
_geom_bond_distance
N1 C5 1.353(2)
N1 N2 1.355(2)
N1 C6 1.425(2)
N2 N3 1.315(2)
N3 C4 1.368(2)
C4 C5 1.370(2)
C4 C25 1.477(2)
C5 H5 0.9500
C6 C11 1.387(2)
C6 C7 1.389(2)
C7 C8 1.382(2)
C7 H7 0.9500
C8 C9 1.395(2)
C8 H8 0.9500
C9 C10 1.391(2)
C9 N12 1.417(2)
C10 C11 1.387(2)
C10 H10 0.9500
C11 H11 0.9500
N12 C24 1.393(2)
N12 C13 1.3978(19)
C13 C14 1.391(2)
C13 C18 1.410(2)
C14 C15 1.390(2)
C14 H14 0.9500
C15 C16 1.396(3)
C15 H15 0.9500
C16 C17 1.383(3)
C16 H16 0.9500
C17 C18 1.404(2)
C17 H17 0.9500
C18 C19 1.450(2)
C19 C20 1.399(2)
C19 C24 1.409(2)
C20 C21 1.385(2)
C20 H20 0.9500
C21 C22 1.400(2)
C21 H21 0.9500
C22 C23 1.386(2)
C22 H22 0.9500
C23 C24 1.399(2)
C23 H23 0.9500
C25 C30 1.387(2)
C25 C26 1.396(2)
C26 C27 1.386(3)
C26 H26 0.9500
C27 C28 1.381(3)
C27 H27 0.9500
C28 C29 1.375(3)
C28 H28 0.9500
C29 C30 1.389(2)
C29 H29 0.9500
C30 H30 0.9500

loop_
_geom_torsion_atom_site_label_1
_geom_torsion_atom_site_label_2
_geom_torsion_atom_site_label_3
_geom_torsion_atom_site_label_4
_geom_torsion
C5 N1 N2 N3 0.31(18)
C6 N1 N2 N3 -179.45(13)
N1 N2 N3 C4 -0.14(18)
N2 N3 C4 C5 -0.07(19)
N2 N3 C4 C25 178.07(15)
N2 N1 C5 C4 -0.34(18)
C6 N1 C5 C4 179.39(14)
N3 C4 C5 N1 0.25(18)
C25 C4 C5 N1 -177.76(15)
C5 N1 C6 C11 -149.47(16)
N2 N1 C6 C11 30.2(2)
C5 N1 C6 C7 29.5(2)
N2 N1 C6 C7 -150.81(15)
C11 C6 C7 C8 -2.0(2)
N1 C6 C7 C8 179.09(14)
C6 C7 C8 C9 2.1(2)
C7 C8 C9 C10 -0.5(2)
C7 C8 C9 N12 179.59(14)
C8 C9 C10 C11 -1.2(2)
N12 C9 C10 C11 178.65(14)
C7 C6 C11 C10 0.2(2)
N1 C6 C11 C10 179.15(14)
C9 C10 C11 C6 1.4(2)
C10 C9 N12 C24 131.62(16)
C8 C9 N12 C24 -48.5(2)
C10 C9 N12 C13 -50.3(2)
C8 C9 N12 C13 129.65(16)
C24 N12 C13 C14 178.92(16)
C9 N12 C13 C14 0.5(3)
C24 N12 C13 C18 0.62(17)
C9 N12 C13 C18 -177.77(14)
N12 C13 C14 C15 -179.19(16)
C18 C13 C14 C15 -1.1(2)
C13 C14 C15 C16 0.1(2)
C14 C15 C16 C17 0.5(3)
C15 C16 C17 C18 -0.2(3)
C16 C17 C18 C13 -0.7(2)
C16 C17 C18 C19 179.11(17)
C14 C13 C18 C17 1.4(2)
N12 C13 C18 C17 179.87(14)
C14 C13 C18 C19 -178.46(15)
N12 C13 C18 C19 -0.01(17)
C17 C18 C19 C20 1.2(3)
C13 C18 C19 C20 -178.90(17)
C17 C18 C19 C24 179.56(18)
C13 C18 C19 C24 -0.58(17)
C24 C19 C20 C21 -2.6(2)
C18 C19 C20 C21 175.53(17)
C19 C20 C21 C22 0.2(2)
C20 C21 C22 C23 2.0(3)
C21 C22 C23 C24 -1.8(2)
C13 N12 C24 C23 175.36(16)
C9 N12 C24 C23 -6.2(3)
C13 N12 C24 C19 -1.00(17)
C9 N12 C24 C19 177.39(14)
C22 C23 C24 N12 -176.65(15)
C22 C23 C24 C19 -0.7(2)
C20 C19 C24 N12 179.59(14)
C18 C19 C24 N12 0.98(17)
C20 C19 C24 C23 2.9(2)
C18 C19 C24 C23 -175.71(14)
N3 C4 C25 C30 173.02(15)
C5 C4 C25 C30 -9.2(3)
N3 C4 C25 C26 -7.9(2)
C5 C4 C25 C26 169.86(17)
C30 C25 C26 C27 0.4(3)
C4 C25 C26 C27 -178.74(17)
C25 C26 C27 C28 0.4(3)
C26 C27 C28 C29 -0.9(3)
C27 C28 C29 C30 0.6(3)
C26 C25 C30 C29 -0.7(2)
C4 C25 C30 C29 178.42(16)
C28 C29 C30 C25 0.2(3)
